data_7003900
loop_
_publ_author_name
'Hill, Michael S.'
'Hitchcock, Peter B.'
'Pongtavornpinyo, Ruti'

_publ_section_title
;
 Organoiron compounds derived from the indium &#x2018;carbene
 analogues&#x2019;, [In{N(Ar)C(Me)}2CH] (Ar = dipp = 2,6-iPr2C6H3; =
 Mes = 2,4,6-Me3C6H2)
;
_journal_issue 21
_journal_name_full 'Dalton Transactions'
_journal_page_first 2854
_journal_page_last 2860
_journal_paper_doi 10.1039/b801160e
_journal_year 2008
_chemical_compound_source 'synthesis as described'
_chemical_formula_moiety 'C20 H28 Fe2 I2 In2 O6 Si2, 2(C36 H46 Fe I In N2 O2)'
_chemical_formula_sum 'C92 H120 Fe4 I4 In4 N4 O10 Si2'
_chemical_formula_weight 2688.38
_space_group_IT_number 2
_symmetry_cell_setting triclinic
_symmetry_Int_Tables_number 2
_symmetry_space_group_name_Hall '-P 1'
_symmetry_space_group_name_H-M 'P -1'
_atom_sites_solution_hydrogens geom
_atom_sites_solution_primary direct
_atom_sites_solution_secondary difmap
_audit_conform_dict_location ftp://ftp.iucr.org/pub/cif_core.dic
_audit_conform_dict_name cif_core.dic
_audit_conform_dict_version 2.2
_audit_creation_date 2004-12-06T11:58:41-00:00
_audit_creation_method 'WinGX routine CIF_UPDATE'
_cell_angle_alpha 67.993(2)
_cell_angle_beta 89.321(2)
_cell_angle_gamma 89.682(1)
_cell_formula_units_Z 1
_cell_length_a 9.0644(3)
_cell_length_b 17.2204(6)
_cell_length_c 17.4463(5)
_cell_measurement_reflns_used 46700
_cell_measurement_temperature 173(2)
_cell_measurement_theta_max 26.733
_cell_measurement_theta_min 3.395
_cell_measurement_wavelength 0.71073
_cell_volume 2524.64(15)
_computing_cell_refinement 'HKL Scalepack (Otwinowski & Minor 1997)'
_computing_data_collection 'Collect (Nonius BV, 1997-2000)'
_computing_data_reduction 'HKL Denzo and Scalepack (Otwinowski & Minor 1997)'
_computing_molecular_graphics 'Ortep-3 for Windows (Farrugia, 1997)'
_computing_publication_material 'WinGX publication routines (Farrugia, 1999)'
_computing_structure_refinement 'SHELXL-97 (Sheldrick, 1997)'
_computing_structure_solution 'SHELXS-97 (Sheldrick, 1997)'
_diffrn_ambient_temperature 173(2)
_diffrn_detector 'CCD plate'
_diffrn_measured_fraction_theta_full 0.966
_diffrn_measured_fraction_theta_max 0.966
_diffrn_measurement_device '95mm CCD camera on \k-goniostat'
_diffrn_measurement_device_type KappaCCD
_diffrn_measurement_method 'CCD rotation images, thick slices'
_diffrn_orient_matrix_type 'by Nonius Collect from scalepack cell'
_diffrn_orient_matrix_UB_11 -0.109017
_diffrn_orient_matrix_UB_12 -0.95174E-2
_diffrn_orient_matrix_UB_13 0.33677E-2
_diffrn_orient_matrix_UB_21 -0.62974E-2
_diffrn_orient_matrix_UB_22 0.283008E-1
_diffrn_orient_matrix_UB_23 -0.614597E-1
_diffrn_orient_matrix_UB_31 0.157591E-1
_diffrn_orient_matrix_UB_32 -0.550592E-1
_diffrn_orient_matrix_UB_33 -0.58208E-2
_diffrn_radiation_monochromator graphite
_diffrn_radiation_probe x-ray
_diffrn_radiation_type MoK\a
_diffrn_radiation_wavelength 0.71073
_diffrn_reflns_av_R_equivalents 0.0687
_diffrn_reflns_av_unetI/netI 0.0594
_diffrn_reflns_limit_h_max 11
_diffrn_reflns_limit_h_min -11
_diffrn_reflns_limit_k_max 21
_diffrn_reflns_limit_k_min -21
_diffrn_reflns_limit_l_max 22
_diffrn_reflns_limit_l_min -22
_diffrn_reflns_number 42278
_diffrn_reflns_theta_full 26.73
_diffrn_reflns_theta_max 26.73
_diffrn_reflns_theta_min 3.4
_diffrn_source 'Enraf Nonius FR590'
_exptl_absorpt_coefficient_mu 2.755
_exptl_absorpt_correction_T_max 0.78
_exptl_absorpt_correction_T_min 0.6658
_exptl_absorpt_correction_type multi-scan
_exptl_absorpt_process_details
;
[c.f. r.h. blessing, acta cryst. (1995), a51, 33-38]
;
_exptl_crystal_colour yellow
_exptl_crystal_density_diffrn 1.768
_exptl_crystal_density_method 'not measured'
_exptl_crystal_description plate
_exptl_crystal_F_000 1320
_exptl_crystal_size_max 0.2
_exptl_crystal_size_mid 0.2
_exptl_crystal_size_min 0.02
_refine_diff_density_max 1.254
_refine_diff_density_min -1.47
_refine_diff_density_rms 0.156
_refine_ls_extinction_method none
_refine_ls_goodness_of_fit_ref 1.087
_refine_ls_hydrogen_treatment constr
_refine_ls_matrix_type full
_refine_ls_number_parameters 543
_refine_ls_number_reflns 10369
_refine_ls_number_restraints 0
_refine_ls_restrained_S_all 1.087
_refine_ls_R_factor_all 0.0838
_refine_ls_R_factor_gt 0.0564
_refine_ls_shift/su_max 0.001
_refine_ls_shift/su_mean 0
_refine_ls_structure_factor_coef Fsqd
_refine_ls_weighting_details 'calc w=1/[\s^2^(Fo^2^)+(0.0132P)^2^+23.5871P] where P=(Fo^2^+2Fc^2^)/3'
_refine_ls_weighting_scheme calc
_refine_ls_wR_factor_gt 0.1004
_refine_ls_wR_factor_ref 0.1094
_reflns_number_gt 7969
_reflns_number_total 10369
_reflns_threshold_expression >2sigma(I)
_cod_data_source_file b801160e.txt
_cod_data_source_block (3)-dec904
_cod_original_cell_volume 2524.64(14)
_cod_original_sg_symbol_H-M P-1
_cod_database_code 7003900

loop_
_symmetry_equiv_pos_as_xyz
'x, y, z'
'-x, -y, -z'

loop_
_atom_site_label
_atom_site_type_symbol
_atom_site_fract_x
_atom_site_fract_y
_atom_site_fract_z
_atom_site_U_iso_or_equiv
_atom_site_adp_type
_atom_site_occupancy
_atom_site_symmetry_multiplicity
_atom_site_calc_flag
_atom_site_refinement_flags
_atom_site_disorder_assembly
_atom_site_disorder_group
In In 0.38363(5) 0.63662(3) 0.13590(3) 0.01530(11) Uani 1 1 d . . .
Fe Fe 0.20784(9) 0.55144(6) 0.08602(5) 0.0168(2) Uani 1 1 d . A .
Fe1B Fe 0.00665(14) 0.20949(7) 0.31768(7) 0.0410(3) Uani 1 1 d . . .
I I 0.68343(5) 0.61132(3) 0.10904(3) 0.02676(12) Uani 1 1 d . A 1
O1 O 0.3968(6) 0.5841(4) -0.0578(3) 0.0436(14) Uani 1 1 d . A 1
O2 O 0.0315(6) 0.6999(3) 0.0018(3) 0.0367(13) Uani 1 1 d . A 1
N1 N 0.4061(5) 0.6284(3) 0.2631(3) 0.0181(11) Uani 1 1 d . A 1
N2 N 0.3937(6) 0.7737(3) 0.0964(3) 0.0204(12) Uani 1 1 d . A 1
C1 C 0.4870(7) 0.6852(4) 0.2792(4) 0.0220(14) Uani 1 1 d . A 1
C2 C 0.5289(7) 0.7619(4) 0.2197(4) 0.0243(15) Uani 1 1 d . A 1
H2 H 0.6053 0.7894 0.2366 0.029 Uiso 1 1 calc R A 1
C3 C 0.4783(7) 0.8058(4) 0.1394(4) 0.0222(14) Uani 1 1 d . A 1
C4 C 0.5349(8) 0.6673(5) 0.3668(4) 0.0312(17) Uani 1 1 d . A 1
H4A H 0.4683 0.626 0.4054 0.047 Uiso 1 1 calc R A 1
H4B H 0.5317 0.7192 0.3777 0.047 Uiso 1 1 calc R A 1
H4C H 0.6358 0.6451 0.3742 0.047 Uiso 1 1 calc R A 1
C5 C 0.5206(8) 0.8980(4) 0.1019(5) 0.0324(17) Uani 1 1 d . A 1
H5A H 0.5982 0.906 0.0601 0.049 Uiso 1 1 calc R A 1
H5B H 0.5568 0.9158 0.1454 0.049 Uiso 1 1 calc R A 1
H5C H 0.434 0.9314 0.0761 0.049 Uiso 1 1 calc R A 1
C6 C 0.3440(7) 0.5572(4) 0.3298(4) 0.0190(14) Uani 1 1 d . A 1
C7 C 0.1980(7) 0.5612(4) 0.3549(4) 0.0223(14) Uani 1 1 d . A 1
C8 C 0.1337(8) 0.4899(5) 0.4122(4) 0.0288(16) Uani 1 1 d . A 1
H8 H 0.0344 0.492 0.4293 0.035 Uiso 1 1 calc R A 1
C9 C 0.2120(8) 0.4159(5) 0.4448(4) 0.0316(17) Uani 1 1 d . A 1
H9 H 0.1658 0.3672 0.4832 0.038 Uiso 1 1 calc R A 1
C10 C 0.3564(8) 0.4127(4) 0.4216(4) 0.0266(16) Uani 1 1 d . A 1
H10 H 0.4099 0.3618 0.4451 0.032 Uiso 1 1 calc R A 1
C11 C 0.4264(7) 0.4829(4) 0.3642(4) 0.0215(14) Uani 1 1 d . A 1
C12 C 0.1100(7) 0.6434(5) 0.3220(4) 0.0283(16) Uani 1 1 d . A 1
H12 H 0.1571 0.6803 0.2688 0.034 Uiso 1 1 calc R A 1
C13 C -0.0507(9) 0.6327(6) 0.3052(7) 0.061(3) Uani 1 1 d . A 1
H13A H -0.0989 0.6877 0.2838 0.091 Uiso 1 1 calc R A 1
H13B H -0.0999 0.5971 0.3566 0.091 Uiso 1 1 calc R A 1
H13C H -0.0573 0.6065 0.2642 0.091 Uiso 1 1 calc R A 1
C14 C 0.1191(11) 0.6879(6) 0.3826(6) 0.060(3) Uani 1 1 d . A 1
H14A H 0.2228 0.6952 0.3936 0.091 Uiso 1 1 calc R A 1
H14B H 0.0687 0.6544 0.4344 0.091 Uiso 1 1 calc R A 1
H14C H 0.0715 0.7429 0.3586 0.091 Uiso 1 1 calc R A 1
C15 C 0.5868(7) 0.4753(4) 0.3419(4) 0.0243(15) Uani 1 1 d . A 1
H15 H 0.621 0.5316 0.3029 0.029 Uiso 1 1 calc R A 1
C16 C 0.6064(8) 0.4125(5) 0.2987(4) 0.0320(17) Uani 1 1 d . A 1
H16A H 0.7109 0.4095 0.2849 0.048 Uiso 1 1 calc R A 1
H16B H 0.5483 0.4311 0.2479 0.048 Uiso 1 1 calc R A 1
H16C H 0.5725 0.3571 0.3357 0.048 Uiso 1 1 calc R A 1
C17 C 0.6837(8) 0.4486(5) 0.4192(5) 0.0348(18) Uani 1 1 d . A 1
H17A H 0.7867 0.4446 0.4033 0.052 Uiso 1 1 calc R A 1
H17B H 0.6508 0.394 0.4586 0.052 Uiso 1 1 calc R A 1
H17C H 0.6755 0.4902 0.4449 0.052 Uiso 1 1 calc R A 1
C18 C 0.3273(7) 0.8299(4) 0.0208(4) 0.0218(14) Uani 1 1 d . A 1
C19 C 0.4069(8) 0.8559(4) -0.0544(4) 0.0270(16) Uani 1 1 d . A 1
C20 C 0.3387(9) 0.9122(5) -0.1253(5) 0.0352(18) Uani 1 1 d . A 1
H20 H 0.3899 0.9302 -0.1768 0.042 Uiso 1 1 calc R A 1
C21 C 0.1987(9) 0.9420(5) -0.1214(5) 0.0379(19) Uani 1 1 d . A 1
H21 H 0.1553 0.9817 -0.1696 0.045 Uiso 1 1 calc R A 1
C22 C 0.1216(8) 0.9140(5) -0.0477(5) 0.0361(18) Uani 1 1 d . A 1
H22 H 0.0242 0.9342 -0.0464 0.043 Uiso 1 1 calc R A 1
C23 C 0.1809(7) 0.8574(4) 0.0249(4) 0.0269(16) Uani 1 1 d . A 1
C24 C 0.5637(9) 0.8263(5) -0.0627(5) 0.0368(19) Uani 1 1 d . A 1
H24 H 0.598 0.7901 -0.0062 0.044 Uiso 1 1 calc R A 1
C25 C 0.5640(11) 0.7735(6) -0.1160(6) 0.058(3) Uani 1 1 d . A 1
H25A H 0.6648 0.7547 -0.1207 0.087 Uiso 1 1 calc R A 1
H25B H 0.5274 0.8071 -0.1712 0.087 Uiso 1 1 calc R A 1
H25C H 0.5001 0.7246 -0.0904 0.087 Uiso 1 1 calc R A 1
C26 C 0.6727(9) 0.8982(5) -0.0986(6) 0.050(2) Uani 1 1 d . A 1
H26A H 0.7709 0.8756 -0.1022 0.074 Uiso 1 1 calc R A 1
H26B H 0.6763 0.9304 -0.0628 0.074 Uiso 1 1 calc R A 1
H26C H 0.641 0.9347 -0.154 0.074 Uiso 1 1 calc R A 1
C27 C 0.0938(8) 0.8267(5) 0.1045(5) 0.0304(17) Uani 1 1 d . A 1
H27 H 0.1196 0.7664 0.1345 0.036 Uiso 1 1 calc R A 1
C28 C -0.0740(8) 0.8317(5) 0.0912(5) 0.041(2) Uani 1 1 d . A 1
H28A H -0.1249 0.8106 0.145 0.062 Uiso 1 1 calc R A 1
H28B H -0.1013 0.7976 0.0595 0.062 Uiso 1 1 calc R A 1
H28C H -0.1027 0.8901 0.0608 0.062 Uiso 1 1 calc R A 1
C29 C 0.1312(9) 0.8727(5) 0.1605(5) 0.042(2) Uani 1 1 d . A 1
H29A H 0.0719 0.8503 0.2113 0.063 Uiso 1 1 calc R A 1
H29B H 0.1099 0.9325 0.1321 0.063 Uiso 1 1 calc R A 1
H29C H 0.2362 0.8652 0.1742 0.063 Uiso 1 1 calc R A 1
C30 C 0.2073(8) 0.4586(4) 0.2076(4) 0.0261(16) Uani 1 1 d . A 1
H30 H 0.2549 0.4621 0.2544 0.031 Uiso 1 1 calc R A 1
C31 C 0.0633(8) 0.4837(4) 0.1832(4) 0.0287(16) Uani 1 1 d . A 1
H31 H -0.0033 0.5084 0.2099 0.034 Uiso 1 1 calc R A 1
C32 C 0.0327(7) 0.4664(4) 0.1119(4) 0.0256(16) Uani 1 1 d . A 1
H32 H -0.0575 0.477 0.0826 0.031 Uiso 1 1 calc R A 1
C33 C 0.1610(8) 0.4306(4) 0.0924(4) 0.0285(16) Uani 1 1 d . A 1
H33 H 0.172 0.4122 0.0477 0.034 Uiso 1 1 calc R A 1
C34 C 0.2703(7) 0.4270(4) 0.1506(4) 0.0243(15) Uani 1 1 d . A 1
H34 H 0.3683 0.4069 0.1514 0.029 Uiso 1 1 calc R A 1
C35 C 0.3260(8) 0.5725(4) 0.0002(5) 0.0275(16) Uani 1 1 d . A 1
C36 C 0.1031(7) 0.6430(4) 0.0372(4) 0.0243(15) Uani 1 1 d . A 1
I1B I 0.21143(7) 0.13001(4) 0.57603(4) 0.05224(17) Uani 1 1 d . B 1
In1B In 0.05238(6) 0.09955(3) 0.45640(3) 0.03193(14) Uani 1 1 d . . 1
Si1B Si 0.2664(3) -0.05322(15) 0.42500(15) 0.0426(6) Uani 1 1 d . C 1
O1B O -0.0600(7) 0.3235(4) 0.4007(5) 0.0643(19) Uani 1 1 d . . 1
O2B O 0.3196(8) 0.2491(4) 0.3067(5) 0.073(2) Uani 1 1 d . . 1
O3B O 0.1229(6) -0.0241(3) 0.4684(3) 0.0350(12) Uani 1 1 d . . 1
C1B C -0.0327(9) 0.2777(5) 0.3682(6) 0.045(2) Uani 1 1 d . . 1
C2B C 0.1968(11) 0.2319(5) 0.3116(5) 0.050(2) Uani 1 1 d . . 1
C3B C -0.0125(15) 0.2199(10) 0.1964(6) 0.085(4) Uani 1 1 d . . 1
H3B H 0.0596 0.2456 0.1548 0.103 Uiso 1 1 calc R . 1
C4B C -0.1298(13) 0.2596(7) 0.2152(6) 0.066(3) Uani 1 1 d . . 1
H4B1 H -0.1538 0.3172 0.1883 0.08 Uiso 1 1 calc R . 1
C5B C -0.2078(13) 0.2021(9) 0.2796(7) 0.073(3) Uani 1 1 d . . 1
H5B1 H -0.294 0.2128 0.3056 0.088 Uiso 1 1 calc R . 1
C6B C -0.137(2) 0.1254(8) 0.2994(7) 0.099(6) Uani 1 1 d . . 1
H6B H -0.166 0.0739 0.3412 0.119 Uiso 1 1 calc R . 1
C7B C -0.015(2) 0.1375(9) 0.2471(10) 0.105(6) Uani 1 1 d . . 1
H7B H 0.0537 0.0959 0.2467 0.127 Uiso 1 1 calc R . 1
C8B C 0.4044(10) 0.0315(6) 0.3938(7) 0.067(3) Uani 1 1 d . C 1
H8B1 H 0.3598 0.0831 0.3551 0.101 Uiso 1 1 calc R C 1
H8B2 H 0.4885 0.0157 0.367 0.101 Uiso 1 1 calc R C 1
H8B3 H 0.4381 0.0409 0.4428 0.101 Uiso 1 1 calc R C 1
C9B C 0.3419(11) -0.1533(6) 0.4981(7) 0.070(3) Uani 1 1 d . C 1
H9B1 H 0.2648 -0.1962 0.5133 0.106 Uiso 1 1 calc R C 1
H9B2 H 0.3761 -0.1456 0.5479 0.106 Uiso 1 1 calc R C 1
H9B3 H 0.4248 -0.171 0.4719 0.106 Uiso 1 1 calc R C 1
C10B C 0.2095(14) -0.0716(8) 0.3314(7) 0.082(4) Uani 1 1 d . C 1
H10A H 0.1357 -0.1164 0.3467 0.123 Uiso 1 1 calc R C 1
H10B H 0.2957 -0.0881 0.3065 0.123 Uiso 1 1 calc R C 1
H10C H 0.1671 -0.0201 0.2914 0.123 Uiso 1 1 calc R C 1

loop_
_atom_site_aniso_label
_atom_site_aniso_U_11
_atom_site_aniso_U_22
_atom_site_aniso_U_33
_atom_site_aniso_U_23
_atom_site_aniso_U_13
_atom_site_aniso_U_12
In 0.0131(2) 0.0154(2) 0.0175(2) -0.00628(18) -0.00018(17) -0.00120(17)
Fe 0.0165(4) 0.0170(5) 0.0166(5) -0.0059(4) -0.0007(4) -0.0023(4)
I 0.0157(2) 0.0332(3) 0.0321(3) -0.0132(2) 0.00371(18) 0.00379(18)
O1 0.051(4) 0.048(4) 0.036(3) -0.021(3) 0.024(3) -0.019(3)
O2 0.032(3) 0.030(3) 0.041(3) -0.004(3) -0.010(2) 0.006(2)
N1 0.014(3) 0.022(3) 0.021(3) -0.010(2) 0.001(2) -0.002(2)
N2 0.017(3) 0.015(3) 0.027(3) -0.005(2) -0.001(2) 0.000(2)
C1 0.011(3) 0.031(4) 0.026(4) -0.015(3) 0.000(3) 0.005(3)
C2 0.016(3) 0.025(4) 0.037(4) -0.016(3) -0.003(3) -0.002(3)
C3 0.014(3) 0.019(3) 0.035(4) -0.011(3) 0.002(3) 0.000(3)
C4 0.031(4) 0.040(5) 0.028(4) -0.019(4) -0.006(3) -0.003(3)
C5 0.037(4) 0.022(4) 0.039(4) -0.012(3) 0.000(3) -0.006(3)
C6 0.017(3) 0.023(4) 0.020(3) -0.011(3) -0.004(3) -0.002(3)
C7 0.018(3) 0.031(4) 0.019(3) -0.011(3) 0.001(3) 0.002(3)
C8 0.020(3) 0.042(5) 0.022(4) -0.009(3) 0.001(3) -0.003(3)
C9 0.035(4) 0.032(4) 0.022(4) -0.003(3) -0.002(3) -0.011(3)
C10 0.029(4) 0.025(4) 0.025(4) -0.008(3) -0.010(3) 0.002(3)
C11 0.021(3) 0.029(4) 0.015(3) -0.009(3) -0.007(3) 0.003(3)
C12 0.020(3) 0.034(4) 0.024(4) -0.005(3) 0.009(3) 0.003(3)
C13 0.030(5) 0.058(6) 0.108(9) -0.045(6) -0.025(5) 0.018(4)
C14 0.062(6) 0.053(6) 0.073(7) -0.031(6) -0.018(5) 0.022(5)
C15 0.020(3) 0.023(4) 0.025(4) -0.003(3) -0.005(3) 0.002(3)
C16 0.029(4) 0.037(4) 0.029(4) -0.012(3) 0.000(3) 0.007(3)
C17 0.026(4) 0.041(5) 0.036(4) -0.013(4) -0.011(3) 0.005(3)
C18 0.029(4) 0.013(3) 0.024(4) -0.007(3) -0.003(3) -0.001(3)
C19 0.036(4) 0.018(4) 0.028(4) -0.009(3) 0.000(3) -0.003(3)
C20 0.053(5) 0.025(4) 0.024(4) -0.004(3) -0.001(3) -0.007(4)
C21 0.044(5) 0.025(4) 0.038(5) -0.003(3) -0.018(4) -0.002(4)
C22 0.030(4) 0.031(4) 0.041(5) -0.006(4) -0.009(3) 0.000(3)
C23 0.024(4) 0.018(4) 0.039(4) -0.011(3) -0.004(3) 0.000(3)
C24 0.042(5) 0.025(4) 0.038(5) -0.006(3) 0.013(4) 0.000(3)
C25 0.070(7) 0.044(6) 0.065(6) -0.027(5) 0.027(5) -0.010(5)
C26 0.035(5) 0.043(5) 0.056(6) -0.002(4) 0.010(4) -0.003(4)
C27 0.025(4) 0.022(4) 0.039(4) -0.006(3) -0.002(3) 0.005(3)
C28 0.032(4) 0.037(5) 0.055(5) -0.017(4) -0.001(4) 0.004(4)
C29 0.032(4) 0.051(5) 0.043(5) -0.019(4) -0.004(4) 0.008(4)
C30 0.037(4) 0.017(3) 0.018(3) 0.001(3) -0.004(3) -0.012(3)
C31 0.031(4) 0.019(4) 0.029(4) -0.001(3) 0.013(3) -0.003(3)
C32 0.023(4) 0.025(4) 0.022(4) -0.001(3) -0.008(3) -0.006(3)
C33 0.045(4) 0.015(4) 0.026(4) -0.009(3) 0.002(3) -0.006(3)
C34 0.025(4) 0.014(3) 0.027(4) -0.001(3) 0.000(3) 0.000(3)
C35 0.031(4) 0.022(4) 0.033(4) -0.015(3) 0.000(3) -0.006(3)
C36 0.023(4) 0.029(4) 0.026(4) -0.015(3) 0.001(3) -0.014(3)
I1B 0.0514(4) 0.0542(4) 0.0595(4) -0.0305(3) -0.0112(3) -0.0053(3)
In1B 0.0372(3) 0.0248(3) 0.0313(3) -0.0077(2) 0.0006(2) -0.0029(2)
Fe1B 0.0550(8) 0.0284(6) 0.0337(6) -0.0048(5) -0.0012(6) -0.0029(5)
Si1B 0.0416(13) 0.0357(13) 0.0503(15) -0.0162(11) 0.0108(11) -0.0015(10)
O1B 0.056(4) 0.052(4) 0.100(6) -0.044(4) -0.020(4) 0.017(3)
O2B 0.056(5) 0.055(4) 0.087(6) -0.001(4) 0.013(4) -0.011(4)
O3B 0.041(3) 0.027(3) 0.035(3) -0.009(2) 0.005(2) -0.005(2)
C1B 0.039(5) 0.035(5) 0.057(6) -0.013(4) -0.016(4) 0.006(4)
C2B 0.064(6) 0.027(5) 0.044(5) 0.003(4) 0.012(5) -0.006(4)
C3B 0.088(9) 0.134(13) 0.031(6) -0.027(7) -0.003(6) 0.011(9)
C4B 0.083(8) 0.050(6) 0.047(6) 0.004(5) -0.027(6) 0.000(6)
C5B 0.065(7) 0.099(10) 0.056(7) -0.027(7) -0.006(5) -0.020(7)
C6B 0.175(15) 0.060(8) 0.039(7) 0.009(6) -0.041(8) -0.065(9)
C7B 0.180(17) 0.077(10) 0.085(10) -0.059(9) -0.071(11) 0.050(10)
C8B 0.048(6) 0.050(6) 0.095(8) -0.016(6) 0.026(6) -0.004(5)
C9B 0.061(7) 0.050(6) 0.087(8) -0.011(6) 0.019(6) 0.007(5)
C10B 0.097(9) 0.087(9) 0.077(8) -0.049(7) 0.018(7) -0.002(7)

loop_
_atom_type_symbol
_atom_type_description
_atom_type_scat_dispersion_real
_atom_type_scat_dispersion_imag
_atom_type_scat_source
C C 0.0033 0.0016 'International Tables Vol C Tables 4.2.6.8 and 6.1.1.4'
H H 0 0 'International Tables Vol C Tables 4.2.6.8 and 6.1.1.4'
Fe Fe 0.3463 0.8444 'International Tables Vol C Tables 4.2.6.8 and 6.1.1.4'
I I -0.4742 1.8119 'International Tables Vol C Tables 4.2.6.8 and 6.1.1.4'
In In -0.7276 1.31 'International Tables Vol C Tables 4.2.6.8 and 6.1.1.4'
N N 0.0061 0.0033 'International Tables Vol C Tables 4.2.6.8 and 6.1.1.4'
O O 0.0106 0.006 'International Tables Vol C Tables 4.2.6.8 and 6.1.1.4'
Si Si 0.0817 0.0704 'International Tables Vol C Tables 4.2.6.8 and 6.1.1.4'

loop_
_geom_angle_atom_site_label_1
_geom_angle_atom_site_label_2
_geom_angle_atom_site_label_3
_geom_angle
_geom_angle_site_symmetry_1
_geom_angle_site_symmetry_3
_geom_angle_publ_flag
N1 In N2 88.1(2) . . ?
N1 In Fe 126.05(13) . . ?
N2 In Fe 127.56(14) . . ?
N1 In I 96.51(13) . . ?
N2 In I 96.94(13) . . ?
Fe In I 114.12(3) . . ?
C35 Fe C36 92.9(3) . . ?
C35 Fe C33 93.1(3) . . ?
C36 Fe C33 127.4(3) . . ?
C35 Fe C34 98.0(3) . . ?
C36 Fe C34 163.1(3) . . ?
C33 Fe C34 39.5(3) . . ?
C35 Fe C32 123.0(3) . . ?
C36 Fe C32 97.0(3) . . ?
C33 Fe C32 39.4(3) . . ?
C34 Fe C32 66.2(3) . . ?
C35 Fe C31 158.7(3) . . ?
C36 Fe C31 100.5(3) . . ?
C33 Fe C31 65.7(3) . . ?
C34 Fe C31 65.6(3) . . ?
C32 Fe C31 39.3(3) . . ?
C35 Fe C30 133.3(3) . . ?
C36 Fe C30 133.4(3) . . ?
C33 Fe C30 65.5(3) . . ?
C34 Fe C30 39.2(3) . . ?
C32 Fe C30 65.5(2) . . ?
C31 Fe C30 38.5(3) . . ?
C35 Fe In 87.1(2) . . ?
C36 Fe In 88.9(2) . . ?
C33 Fe In 143.6(2) . . ?
C34 Fe In 104.45(19) . . ?
C32 Fe In 148.69(19) . . ?
C31 Fe In 109.4(2) . . ?
C30 Fe In 88.27(18) . . ?
C1 N1 C6 120.6(5) . . ?
C1 N1 In 119.8(4) . . ?
C6 N1 In 119.4(4) . . ?
C3 N2 C18 118.8(5) . . ?
C3 N2 In 118.1(4) . . ?
C18 N2 In 122.7(4) . . ?
N1 C1 C2 123.9(6) . . ?
N1 C1 C4 119.3(6) . . ?
C2 C1 C4 116.8(6) . . ?
C1 C2 C3 131.3(6) . . ?
N2 C3 C2 125.2(6) . . ?
N2 C3 C5 119.4(6) . . ?
C2 C3 C5 115.4(6) . . ?
C7 C6 C11 120.6(6) . . ?
C7 C6 N1 119.2(6) . . ?
C11 C6 N1 120.0(5) . . ?
C8 C7 C6 119.0(6) . . ?
C8 C7 C12 119.7(6) . . ?
C6 C7 C12 121.2(6) . . ?
C9 C8 C7 120.9(6) . . ?
C10 C9 C8 120.0(7) . . ?
C9 C10 C11 121.3(7) . . ?
C10 C11 C6 118.1(6) . . ?
C10 C11 C15 118.6(6) . . ?
C6 C11 C15 123.2(6) . . ?
C13 C12 C14 109.1(7) . . ?
C13 C12 C7 114.3(6) . . ?
C14 C12 C7 109.9(6) . . ?
C11 C15 C17 110.8(6) . . ?
C11 C15 C16 111.7(5) . . ?
C17 C15 C16 109.5(6) . . ?
C19 C18 C23 121.4(6) . . ?
C19 C18 N2 120.4(6) . . ?
C23 C18 N2 118.2(6) . . ?
C20 C19 C18 118.0(7) . . ?
C20 C19 C24 118.4(7) . . ?
C18 C19 C24 123.5(6) . . ?
C21 C20 C19 121.1(7) . . ?
C22 C21 C20 119.9(7) . . ?
C21 C22 C23 122.4(7) . . ?
C22 C23 C18 117.1(7) . . ?
C22 C23 C27 121.5(6) . . ?
C18 C23 C27 121.3(6) . . ?
C26 C24 C25 109.4(7) . . ?
C26 C24 C19 113.0(6) . . ?
C25 C24 C19 110.2(7) . . ?
C23 C27 C29 112.8(6) . . ?
C23 C27 C28 113.1(6) . . ?
C29 C27 C28 108.5(6) . . ?
C31 C30 C34 108.1(6) . . ?
C31 C30 Fe 70.0(4) . . ?
C34 C30 Fe 69.2(4) . . ?
C30 C31 C32 108.7(6) . . ?
C30 C31 Fe 71.5(4) . . ?
C32 C31 Fe 69.9(4) . . ?
C33 C32 C31 107.3(6) . . ?
C33 C32 Fe 70.1(4) . . ?
C31 C32 Fe 70.8(4) . . ?
C32 C33 C34 108.3(6) . . ?
C32 C33 Fe 70.5(4) . . ?
C34 C33 Fe 70.4(4) . . ?
C33 C34 C30 107.6(6) . . ?
C33 C34 Fe 70.1(4) . . ?
C30 C34 Fe 71.7(4) . . ?
O1 C35 Fe 175.9(6) . . ?
O2 C36 Fe 175.0(6) . . ?
O3B In1B O3B 78.8(2) 2_556 . ?
O3B In1B Fe1B 122.04(14) 2_556 . ?
O3B In1B Fe1B 120.64(14) . . ?
O3B In1B I1B 99.96(14) 2_556 . ?
O3B In1B I1B 103.39(14) . . ?
Fe1B In1B I1B 122.50(4) . . ?
C1B Fe1B C2B 92.7(4) . . ?
C1B Fe1B C7B 161.9(5) . . ?
C2B Fe1B C7B 103.7(6) . . ?
C1B Fe1B C3B 133.0(5) . . ?
C2B Fe1B C3B 95.7(5) . . ?
C7B Fe1B C3B 38.6(5) . . ?
C1B Fe1B C6B 126.7(7) . . ?
C2B Fe1B C6B 139.7(7) . . ?
C7B Fe1B C6B 39.3(6) . . ?
C3B Fe1B C6B 65.0(5) . . ?
C1B Fe1B C5B 96.4(5) . . ?
C2B Fe1B C5B 159.6(4) . . ?
C7B Fe1B C5B 65.6(6) . . ?
C3B Fe1B C5B 64.9(5) . . ?
C6B Fe1B C5B 39.2(5) . . ?
C1B Fe1B C4B 100.1(4) . . ?
C2B Fe1B C4B 121.7(4) . . ?
C7B Fe1B C4B 64.7(5) . . ?
C3B Fe1B C4B 38.3(4) . . ?
C6B Fe1B C4B 64.8(4) . . ?
C5B Fe1B C4B 38.6(4) . . ?
C1B Fe1B In1B 87.3(3) . . ?
C2B Fe1B In1B 87.6(3) . . ?
C7B Fe1B In1B 101.0(4) . . ?
C3B Fe1B In1B 139.1(4) . . ?
C6B Fe1B In1B 86.5(3) . . ?
C5B Fe1B In1B 111.0(3) . . ?
C4B Fe1B In1B 149.0(3) . . ?
O3B Si1B C8B 108.6(4) . . ?
O3B Si1B C9B 109.7(4) . . ?
C8B Si1B C9B 112.3(5) . . ?
O3B Si1B C10B 110.9(4) . . ?
C8B Si1B C10B 108.3(5) . . ?
C9B Si1B C10B 107.0(6) . . ?
Si1B O3B In1B 129.0(3) . 2_556 ?
Si1B O3B In1B 129.6(3) . . ?
In1B O3B In1B 101.2(2) 2_556 . ?
O1B C1B Fe1B 179.0(8) . . ?
O2B C2B Fe1B 177.9(8) . . ?
C4B C3B C7B 109.0(13) . . ?
C4B C3B Fe1B 71.8(6) . . ?
C7B C3B Fe1B 70.6(6) . . ?
C3B C4B C5B 108.5(11) . . ?
C3B C4B Fe1B 69.9(6) . . ?
C5B C4B Fe1B 70.5(6) . . ?
C4B C5B C6B 107.0(12) . . ?
C4B C5B Fe1B 70.9(6) . . ?
C6B C5B Fe1B 69.7(7) . . ?
C7B C6B C5B 107.8(10) . . ?
C7B C6B Fe1B 70.2(7) . . ?
C5B C6B Fe1B 71.1(6) . . ?
C3B C7B C6B 107.6(13) . . ?
C3B C7B Fe1B 70.9(7) . . ?
C6B C7B Fe1B 70.5(7) . . ?

loop_
_geom_bond_atom_site_label_1
_geom_bond_atom_site_label_2
_geom_bond_distance
_geom_bond_site_symmetry_2
_geom_bond_publ_flag
In N1 2.182(5) . ?
In N2 2.200(5) . ?
In Fe 2.5423(9) . ?
In I 2.8114(6) . ?
Fe C35 1.756(7) . ?
Fe C36 1.764(8) . ?
Fe C33 2.087(7) . ?
Fe C34 2.092(6) . ?
Fe C32 2.093(6) . ?
Fe C31 2.105(7) . ?
Fe C30 2.125(6) . ?
O1 C35 1.143(8) . ?
O2 C36 1.145(8) . ?
N1 C1 1.339(8) . ?
N1 C6 1.447(8) . ?
N2 C3 1.336(8) . ?
N2 C18 1.447(8) . ?
C1 C2 1.391(9) . ?
C1 C4 1.511(9) . ?
C2 C3 1.402(9) . ?
C3 C5 1.522(9) . ?
C6 C7 1.398(9) . ?
C6 C11 1.408(9) . ?
C7 C8 1.385(9) . ?
C7 C12 1.536(9) . ?
C8 C9 1.381(10) . ?
C9 C10 1.373(10) . ?
C10 C11 1.397(9) . ?
C11 C15 1.518(9) . ?
C12 C13 1.515(10) . ?
C12 C14 1.524(11) . ?
C15 C17 1.536(9) . ?
C15 C16 1.541(10) . ?
C18 C19 1.409(9) . ?
C18 C23 1.416(9) . ?
C19 C20 1.401(10) . ?
C19 C24 1.531(10) . ?
C20 C21 1.376(11) . ?
C21 C22 1.376(11) . ?
C22 C23 1.389(10) . ?
C23 C27 1.503(10) . ?
C24 C26 1.522(10) . ?
C24 C25 1.526(11) . ?
C27 C29 1.513(11) . ?
C27 C28 1.538(10) . ?
C30 C31 1.393(10) . ?
C30 C34 1.414(10) . ?
C31 C32 1.412(10) . ?
C32 C33 1.410(10) . ?
C33 C34 1.412(10) . ?
I1B In1B 2.7585(8) . ?
In1B O3B 2.152(5) 2_556 ?
In1B O3B 2.153(5) . ?
Fe1B C1B 1.746(10) . ?
Fe1B C2B 1.762(10) . ?
Fe1B C7B 2.060(11) . ?
Fe1B C3B 2.064(10) . ?
Fe1B C6B 2.065(10) . ?
Fe1B C5B 2.082(11) . ?
Fe1B C4B 2.087(9) . ?
Fe1B In1B 2.4889(12) . ?
Si1B O3B 1.665(6) . ?
Si1B C8B 1.844(9) . ?
Si1B C9B 1.851(10) . ?
Si1B C10B 1.856(11) . ?
O1B C1B 1.155(10) . ?
O2B C2B 1.147(11) . ?
C3B C4B 1.361(16) . ?
C3B C7B 1.362(18) . ?
C4B C5B 1.378(14) . ?
C5B C6B 1.390(18) . ?
C6B C7B 1.39(2) . ?
